data_8104652
loop_
_publ_author_name
'Zhou, Yi'
'Zhang, Min'
'Xiong, Ying'

_publ_section_title
;
 Crystal structure of
 N&#x2032;,N&#x2032;&#x2032;&#x2032;-((1E,1&#x2032;E)-(propane-2,2-diylbis(1H-pyrrole-5,2diyl))bis(methaneylylidene))di(nicotinohydrazide)
 pentahydrate, C25H24N8O2&#x00B7;5H2O
;
_journal_issue 5
_journal_name_full 'Zeitschrift f\"ur Kristallographie - New Crystal Structures'
_journal_page_first 1011
_journal_page_last 1013
_journal_paper_doi 10.1515/ncrs-2021-0193
_journal_volume 236
_journal_year 2021
_chemical_formula_moiety 'C25 H24 N8 O2, 5(H2 O)'
_chemical_formula_sum 'C25 H34 N8 O7'
_chemical_formula_weight 558.60
_space_group_crystal_system triclinic
_space_group_IT_number 2
_space_group_name_Hall '-P 1'
_space_group_name_H-M_alt 'P -1'
_atom_sites_solution_hydrogens mixed
_atom_sites_solution_primary dual
_cell_angle_alpha 93.062(8)
_cell_angle_beta 97.015(9)
_cell_angle_gamma 99.478(8)
_cell_formula_units_Z 2
_cell_length_a 7.507(2)
_cell_length_b 8.0276(18)
_cell_length_c 23.653(6)
_cell_measurement_reflns_used 9583
_cell_measurement_temperature 273(2)
_cell_measurement_theta_max 28.32
_cell_measurement_theta_min 2.61
_cell_volume 1391.5(6)
_computing_cell_refinement 'SAINT (Brucker, 2012)[2]'
_computing_data_collection 'APEX2 (Brucker, 2012)[2]'
_computing_data_reduction 'SAINT (Brucker, 2012)[2]'
_computing_molecular_graphics 'Diamond 4.0[4]'
_computing_publication_material 'Olex2 (Dolomanov et al., 2009)[1]'
_computing_structure_refinement 'ShelXL (Sheldrick, 2015)[3]'
_diffrn_ambient_temperature 273.15
_diffrn_measured_fraction_theta_full 0.999
_diffrn_measured_fraction_theta_max 0.994
_diffrn_measurement_device_type 'CCD area detector'
_diffrn_measurement_method 'phi and omega scans'
_diffrn_radiation_type MoK\a
_diffrn_radiation_wavelength 0.71073
_diffrn_reflns_av_R_equivalents 0.0333
_diffrn_reflns_av_unetI/netI 0.0241
_diffrn_reflns_Laue_measured_fraction_full 0.999
_diffrn_reflns_Laue_measured_fraction_max 0.994
_diffrn_reflns_limit_h_max 9
_diffrn_reflns_limit_h_min -10
_diffrn_reflns_limit_k_max 10
_diffrn_reflns_limit_k_min -10
_diffrn_reflns_limit_l_max 31
_diffrn_reflns_limit_l_min -31
_diffrn_reflns_number 38216
_diffrn_reflns_point_group_measured_fraction_full 0.999
_diffrn_reflns_point_group_measured_fraction_max 0.994
_diffrn_reflns_theta_full 25.242
_diffrn_reflns_theta_max 28.352
_diffrn_reflns_theta_min 2.580
_diffrn_standards_number 0
_exptl_absorpt_coefficient_mu 0.100
_exptl_absorpt_correction_T_max 0.7457
_exptl_absorpt_correction_T_min 0.6936
_exptl_absorpt_correction_type multi-scan
_exptl_crystal_colour yellow
_exptl_crystal_colour_primary yellow
_exptl_crystal_density_diffrn 1.333
_exptl_crystal_density_method 'not measured'
_exptl_crystal_description block
_exptl_crystal_F_000 592
_exptl_crystal_size_max 0.13
_exptl_crystal_size_mid 0.12
_exptl_crystal_size_min 0.11
_refine_diff_density_max 0.211
_refine_diff_density_min -0.445
_refine_diff_density_rms 0.042
_refine_ls_extinction_coef .
_refine_ls_extinction_method none
_refine_ls_goodness_of_fit_ref 1.028
_refine_ls_hydrogen_treatment mixed
_refine_ls_matrix_type full
_refine_ls_number_parameters 399
_refine_ls_number_reflns 6902
_refine_ls_number_restraints 20
_refine_ls_restrained_S_all 1.028
_refine_ls_R_factor_all 0.0587
_refine_ls_R_factor_gt 0.0473
_refine_ls_shift/su_max 0.000
_refine_ls_shift/su_mean 0.000
_refine_ls_structure_factor_coef Fsqd
_refine_ls_weighting_details 'w=1/[\s^2^(Fo^2^)+(0.0789P)^2^+0.3341P] where P=(Fo^2^+2Fc^2^)/3'
_refine_ls_weighting_scheme calc
_refine_ls_wR_factor_gt 0.1366
_refine_ls_wR_factor_ref 0.1477
_reflns_Friedel_coverage 0.000
_reflns_Friedel_fraction_full .
_reflns_Friedel_fraction_max .
_reflns_number_gt 5591
_reflns_number_total 6902
_reflns_threshold_expression 'I > 2\s(I)'
_cod_data_source_file suppl_j_ncrs-2021-0193_suppl.cif
_cod_data_source_block a
_cod_original_cell_volume 1391.4(6)
_cod_database_code 8104652
_shelx_space_group_comment
;
The symmetry employed for this shelxl refinement is uniquely defined
by the following loop, which should always be used as a source of
symmetry information in preference to the above space-group names.
They are only intended as comments.
;
_shelx_estimated_absorpt_t_max 0.989
_shelx_estimated_absorpt_t_min 0.987
_olex2_refinement_description
;
1. Fixed Uiso
 At 1.2 times of:
  All C(H) groups, All N(H) groups
 At 1.5 times of:
  All C(H,H,H) groups, All O(H,H) groups
2. Restrained distances
 O5W-H5WB
 0.86 with sigma of 0.02
 O5W-H5WA
 0.86 with sigma of 0.02
 O4W-H4WB
 0.86 with sigma of 0.02
 O4W-H4WA
 0.86 with sigma of 0.02
 O3W-H3WA
 0.86 with sigma of 0.02
 O3W-H3WB
 0.86 with sigma of 0.02
 O2W-H2WB
 0.86 with sigma of 0.02
 O2W-H2WA
 0.86 with sigma of 0.02
3. Uiso/Uaniso restraints and constraints
Uanis(O1WA) \\sim Ueq, Uanis(O1W) \\sim Ueq: with sigma of 0.01 and sigma for
terminal atoms of 0.02
Uanis(O1W) = Uanis(O1WA)
4. Others
 Sof(O1WA)=Sof(H1WC)=Sof(H1WD)=1-FVAR(1)
 Sof(O1W)=Sof(H1WA)=Sof(H1WB)=FVAR(1)
5.a Riding coordinates:
 O1W(H1WA,H1WB), O1WA(H1WC,H1WD)
5.b Aromatic/amide H refined with riding coordinates:
 N2(H2), N4(H4), N5(H5), N7(H7), C1(H1), C2(H2A), C3(H3), C5(H5A), C7(H7A),
 C9(H9), C10(H10), C16(H16), C17(H17), C19(H19), C22(H22), C23(H23), C24(H24),
 C25(H25)
5.c Idealised Me refined as rotating group:
 C13(H13A,H13B,H13C), C14(H14A,H14B,H14C)
;

loop_
_space_group_symop_operation_xyz
'x, y, z'
'-x, -y, -z'

loop_
_atom_site_label
_atom_site_type_symbol
_atom_site_fract_x
_atom_site_fract_y
_atom_site_fract_z
_atom_site_U_iso_or_equiv
_atom_site_adp_type
_atom_site_occupancy
_atom_site_site_symmetry_order
_atom_site_calc_flag
_atom_site_refinement_flags_posn
_atom_site_refinement_flags_adp
_atom_site_refinement_flags_occupancy
_atom_site_disorder_assembly
_atom_site_disorder_group
O1 O 0.31455(14) 0.30477(16) -0.00059(5) 0.0516(3) Uani 1 1 d . . . . .
O2 O 0.1278(2) 0.26745(17) 0.52967(6) 0.0741(4) Uani 1 1 d . . . . .
N1 N 0.2778(2) 0.60972(19) -0.13336(6) 0.0571(4) Uani 1 1 d . . . . .
N2 N 0.01051(15) 0.24465(14) -0.00012(4) 0.0360(2) Uani 1 1 d . . . . .
H2 H -0.0977 0.2486 -0.0162 0.043 Uiso 1 1 calc R . . . .
N3 N 0.03956(15) 0.16475(15) 0.04957(4) 0.0368(2) Uani 1 1 d . . . . .
N4 N 0.08513(14) 0.02508(14) 0.15533(4) 0.0346(2) Uani 1 1 d . . . . .
H4 H 0.1878 0.0692 0.1453 0.042 Uiso 1 1 calc R . . . .
N5 N 0.26189(16) 0.19170(15) 0.33157(5) 0.0409(3) Uani 1 1 d . . . . .
H5 H 0.2116 0.1275 0.3552 0.049 Uiso 1 1 calc R . . . .
N6 N 0.26048(19) 0.38180(17) 0.43730(5) 0.0494(3) Uani 1 1 d . . . . .
N7 N 0.26017(19) 0.48780(18) 0.48561(5) 0.0508(3) Uani 1 1 d . . . . .
H7 H 0.3040 0.5941 0.4868 0.061 Uiso 1 1 calc R . . . .
N8 N 0.2590(3) 0.8095(2) 0.63334(7) 0.0700(4) Uani 1 1 d . . . . .
C1 C 0.1158(3) 0.6050(2) -0.16472(6) 0.0551(4) Uani 1 1 d . . . . .
H1 H 0.1102 0.6704 -0.1960 0.066 Uiso 1 1 calc R . . . .
C2 C -0.0419(3) 0.5093(2) -0.15323(7) 0.0549(4) Uani 1 1 d . . . . .
H2A H -0.1513 0.5097 -0.1764 0.066 Uiso 1 1 calc R . . . .
C3 C -0.0367(2) 0.41155(19) -0.10663(6) 0.0472(3) Uani 1 1 d . . . . .
H3 H -0.1426 0.3467 -0.0976 0.057 Uiso 1 1 calc R . . . .
C4 C 0.12941(19) 0.41265(17) -0.07382(5) 0.0380(3) Uani 1 1 d . . . . .
C5 C 0.2818(2) 0.5138(2) -0.08903(7) 0.0485(3) Uani 1 1 d . . . . .
H5A H 0.3934 0.5148 -0.0670 0.058 Uiso 1 1 calc R . . . .
C6 C 0.15861(18) 0.31599(17) -0.02221(5) 0.0369(3) Uani 1 1 d . . . . .
C7 C -0.10185(18) 0.08873(17) 0.06882(5) 0.0358(3) Uani 1 1 d . . . . .
H7A H -0.2168 0.0820 0.0482 0.043 Uiso 1 1 calc R . . . .
C8 C -0.08123(17) 0.01387(16) 0.12258(5) 0.0348(3) Uani 1 1 d . . . . .
C9 C -0.21097(18) -0.06612(19) 0.15317(6) 0.0415(3) Uani 1 1 d . . . . .
H9 H -0.3358 -0.0916 0.1414 0.050 Uiso 1 1 calc R . . . .
C10 C -0.11995(19) -0.10220(19) 0.20550(6) 0.0414(3) Uani 1 1 d . . . . .
H10 H -0.1741 -0.1558 0.2346 0.050 Uiso 1 1 calc R . . . .
C11 C 0.06360(17) -0.04415(16) 0.20607(5) 0.0347(3) Uani 1 1 d . . . . .
C12 C 0.22407(19) -0.04107(18) 0.25206(6) 0.0387(3) Uani 1 1 d . . . . .
C13 C 0.3842(2) -0.1005(2) 0.22636(7) 0.0512(4) Uani 1 1 d . . . . .
H13A H 0.4252 -0.0238 0.1990 0.077 Uiso 1 1 calc GR . . . .
H13B H 0.3447 -0.2121 0.2078 0.077 Uiso 1 1 calc GR . . . .
H13C H 0.4824 -0.1025 0.2563 0.077 Uiso 1 1 calc GR . . . .
C14 C 0.1661(3) -0.1599(2) 0.29760(7) 0.0521(4) Uani 1 1 d . . . . .
H14A H 0.2665 -0.1559 0.3273 0.078 Uiso 1 1 calc GR . . . .
H14B H 0.1301 -0.2736 0.2805 0.078 Uiso 1 1 calc GR . . . .
H14C H 0.0655 -0.1248 0.3136 0.078 Uiso 1 1 calc GR . . . .
C15 C 0.28614(18) 0.14014(18) 0.27761(5) 0.0384(3) Uani 1 1 d . . . . .
C16 C 0.3718(2) 0.2793(2) 0.25378(6) 0.0484(3) Uani 1 1 d . . . . .
H16 H 0.4059 0.2809 0.2173 0.058 Uiso 1 1 calc R . . . .
C17 C 0.3987(2) 0.4188(2) 0.29444(7) 0.0493(3) Uani 1 1 d . . . . .
H17 H 0.4529 0.5290 0.2897 0.059 Uiso 1 1 calc R . . . .
C18 C 0.3300(2) 0.36184(19) 0.34249(6) 0.0441(3) Uani 1 1 d . . . . .
C19 C 0.3259(2) 0.4544(2) 0.39570(6) 0.0488(3) Uani 1 1 d . . . . .
H19 H 0.3719 0.5699 0.4001 0.059 Uiso 1 1 calc R . . . .
C20 C 0.1898(2) 0.4201(2) 0.53030(7) 0.0500(4) Uani 1 1 d . . . . .
C21 C 0.1908(2) 0.5373(2) 0.58180(7) 0.0498(4) Uani 1 1 d . . . . .
C22 C 0.1174(3) 0.4708(3) 0.62791(8) 0.0682(5) Uani 1 1 d . . . . .
H22 H 0.0687 0.3561 0.6266 0.082 Uiso 1 1 calc R . . . .
C23 C 0.1163(3) 0.5747(3) 0.67600(8) 0.0754(6) Uani 1 1 d . . . . .
H23 H 0.0669 0.5313 0.7075 0.090 Uiso 1 1 calc R . . . .
C24 C 0.1878(3) 0.7402(3) 0.67683(8) 0.0666(5) Uani 1 1 d . . . . .
H24 H 0.1872 0.8093 0.7096 0.080 Uiso 1 1 calc R . . . .
C25 C 0.2599(3) 0.7079(3) 0.58660(8) 0.0638(5) Uani 1 1 d . . . . .
H25 H 0.3098 0.7552 0.5558 0.077 Uiso 1 1 calc R . . . .
O1W O 0.3779(5) 1.1504(3) 0.61993(18) 0.1202(12) Uani 0.850(7) 1 d . U P A 1
H1WA H 0.3473 1.0461 0.6250 0.180 Uiso 0.850(7) 1 d R . P A 1
H1WB H 0.4729 1.1552 0.6035 0.180 Uiso 0.850(7) 1 d R . P A 1
O1WA O 0.305(3) 1.153(2) 0.6512(10) 0.1202(12) Uani 0.150(7) 1 d . U P A 2
H1WC H 0.4024 1.1141 0.6492 0.180 Uiso 0.150(7) 1 d R . P A 2
H1WD H 0.2182 1.0728 0.6541 0.180 Uiso 0.150(7) 1 d R . P A 2
O2W O 0.3990(4) 0.8435(3) 0.46431(9) 0.0973(6) Uani 1 1 d D . . . .
H2WA H 0.484(4) 0.862(5) 0.4456(15) 0.135(15) Uiso 1 1 d D . . . .
H2WB H 0.319(8) 0.910(8) 0.462(3) 0.34(5) Uiso 1 1 d D . . . .
O3W O 0.1131(3) 0.0122(2) 0.43053(7) 0.0822(5) Uani 1 1 d D . . . .
H3WA H 0.119(4) 0.107(3) 0.4508(10) 0.091(8) Uiso 1 1 d D . . . .
H3WB H 0.036(4) -0.048(4) 0.4469(13) 0.122(11) Uiso 1 1 d D . . . .
O4W O 0.37395(17) 0.8032(2) 0.04438(6) 0.0649(3) Uani 1 1 d D . . . .
H4WA H 0.413(4) 0.902(2) 0.0578(11) 0.095(9) Uiso 1 1 d D . . . .
H4WB H 0.468(3) 0.765(3) 0.0342(11) 0.089(8) Uiso 1 1 d D . . . .
O5W O 0.41244(15) 0.13147(16) 0.10116(5) 0.0533(3) Uani 1 1 d D . . . .
H5WA H 0.506(3) 0.206(2) 0.1154(9) 0.073(6) Uiso 1 1 d D . . . .
H5WB H 0.357(3) 0.185(3) 0.0762(9) 0.085(7) Uiso 1 1 d D . . . .

loop_
_atom_site_aniso_label
_atom_site_aniso_U_11
_atom_site_aniso_U_22
_atom_site_aniso_U_33
_atom_site_aniso_U_23
_atom_site_aniso_U_13
_atom_site_aniso_U_12
O1 0.0352(5) 0.0692(7) 0.0509(6) 0.0201(5) 0.0037(4) 0.0072(5)
O2 0.0984(11) 0.0584(8) 0.0637(8) 0.0023(6) 0.0255(7) -0.0022(7)
N1 0.0663(9) 0.0522(8) 0.0521(8) 0.0155(6) 0.0120(7) 0.0015(6)
N2 0.0343(5) 0.0429(6) 0.0309(5) 0.0054(4) 0.0025(4) 0.0078(4)
N3 0.0383(6) 0.0423(6) 0.0295(5) 0.0040(4) 0.0034(4) 0.0065(4)
N4 0.0309(5) 0.0416(6) 0.0308(5) 0.0046(4) 0.0061(4) 0.0025(4)
N5 0.0430(6) 0.0452(6) 0.0338(5) 0.0031(5) 0.0061(5) 0.0043(5)
N6 0.0544(7) 0.0515(7) 0.0405(6) -0.0058(5) 0.0046(5) 0.0078(6)
N7 0.0594(8) 0.0502(7) 0.0410(7) -0.0044(5) 0.0079(6) 0.0054(6)
N8 0.0926(12) 0.0653(10) 0.0542(9) -0.0009(7) 0.0113(8) 0.0198(9)
C1 0.0841(12) 0.0439(8) 0.0350(7) 0.0075(6) 0.0049(7) 0.0051(8)
C2 0.0681(10) 0.0491(8) 0.0414(8) 0.0049(6) -0.0116(7) 0.0058(7)
C3 0.0499(8) 0.0461(8) 0.0414(7) 0.0049(6) -0.0022(6) 0.0014(6)
C4 0.0455(7) 0.0358(6) 0.0328(6) 0.0015(5) 0.0057(5) 0.0071(5)
C5 0.0482(8) 0.0490(8) 0.0481(8) 0.0111(6) 0.0078(6) 0.0045(6)
C6 0.0381(6) 0.0381(6) 0.0339(6) 0.0024(5) 0.0036(5) 0.0057(5)
C7 0.0338(6) 0.0411(6) 0.0317(6) 0.0000(5) 0.0029(5) 0.0061(5)
C8 0.0335(6) 0.0384(6) 0.0320(6) 0.0005(5) 0.0050(5) 0.0051(5)
C9 0.0314(6) 0.0522(8) 0.0403(7) 0.0045(6) 0.0073(5) 0.0033(5)
C10 0.0385(7) 0.0492(7) 0.0373(7) 0.0076(6) 0.0121(5) 0.0033(6)
C11 0.0374(6) 0.0368(6) 0.0302(6) 0.0018(5) 0.0073(5) 0.0051(5)
C12 0.0415(7) 0.0423(7) 0.0323(6) 0.0055(5) 0.0034(5) 0.0075(5)
C13 0.0447(8) 0.0579(9) 0.0527(9) 0.0011(7) 0.0026(7) 0.0177(7)
C14 0.0674(10) 0.0461(8) 0.0410(7) 0.0122(6) 0.0029(7) 0.0049(7)
C15 0.0382(7) 0.0453(7) 0.0308(6) 0.0042(5) 0.0011(5) 0.0065(5)
C16 0.0575(9) 0.0506(8) 0.0350(7) 0.0061(6) 0.0076(6) 0.0014(7)
C17 0.0557(9) 0.0445(8) 0.0448(8) 0.0054(6) 0.0046(6) 0.0010(6)
C18 0.0444(7) 0.0456(7) 0.0403(7) 0.0000(6) 0.0016(6) 0.0058(6)
C19 0.0522(8) 0.0488(8) 0.0433(8) -0.0039(6) 0.0031(6) 0.0071(6)
C20 0.0493(8) 0.0549(9) 0.0448(8) 0.0018(6) 0.0058(6) 0.0072(7)
C21 0.0435(8) 0.0640(10) 0.0414(7) 0.0011(7) 0.0050(6) 0.0093(7)
C22 0.0704(12) 0.0750(12) 0.0529(10) -0.0017(9) 0.0164(8) -0.0104(9)
C23 0.0780(13) 0.0929(15) 0.0489(10) -0.0067(9) 0.0235(9) -0.0110(11)
C24 0.0673(11) 0.0842(14) 0.0481(9) -0.0093(9) 0.0107(8) 0.0145(10)
C25 0.0865(13) 0.0604(10) 0.0474(9) 0.0020(7) 0.0146(9) 0.0172(9)
O1W 0.116(2) 0.0875(14) 0.158(3) 0.0328(17) 0.0194(19) 0.0104(14)
O1WA 0.116(2) 0.0875(14) 0.158(3) 0.0328(17) 0.0194(19) 0.0104(14)
O2W 0.1240(17) 0.0841(12) 0.0756(11) 0.0064(9) 0.0125(11) -0.0057(11)
O3W 0.1143(13) 0.0613(9) 0.0698(9) -0.0007(7) 0.0355(9) -0.0037(8)
O4W 0.0379(6) 0.0790(10) 0.0748(9) -0.0024(7) 0.0022(6) 0.0075(6)
O5W 0.0390(6) 0.0628(7) 0.0571(7) 0.0221(6) 0.0032(5) 0.0028(5)

loop_
_atom_type_symbol
_atom_type_description
_atom_type_scat_dispersion_real
_atom_type_scat_dispersion_imag
_atom_type_scat_source
C C 0.0033 0.0016 'International Tables Vol C Tables 4.2.6.8 and 6.1.1.4'
H H 0.0000 0.0000 'International Tables Vol C Tables 4.2.6.8 and 6.1.1.4'
N N 0.0061 0.0033 'International Tables Vol C Tables 4.2.6.8 and 6.1.1.4'
O O 0.0106 0.0060 'International Tables Vol C Tables 4.2.6.8 and 6.1.1.4'

loop_
_geom_angle_atom_site_label_1
_geom_angle_atom_site_label_2
_geom_angle_atom_site_label_3
_geom_angle
_geom_angle_site_symmetry_1
_geom_angle_site_symmetry_3
C5 N1 C1 116.91(14) . .
N3 N2 H2 121.5 . .
C6 N2 H2 121.5 . .
C6 N2 N3 117.03(11) . .
C7 N3 N2 116.88(11) . .
C8 N4 H4 125.0 . .
C11 N4 H4 125.0 . .
C11 N4 C8 110.08(11) . .
C15 N5 H5 125.1 . .
C15 N5 C18 109.79(12) . .
C18 N5 H5 125.1 . .
C19 N6 N7 115.26(14) . .
N6 N7 H7 120.9 . .
C20 N7 N6 118.22(14) . .
C20 N7 H7 120.9 . .
C24 N8 C25 117.55(18) . .
N1 C1 H1 118.3 . .
N1 C1 C2 123.48(14) . .
C2 C1 H1 118.3 . .
C1 C2 H2A 120.4 . .
C1 C2 C3 119.16(15) . .
C3 C2 H2A 120.4 . .
C2 C3 H3 120.7 . .
C4 C3 C2 118.57(15) . .
C4 C3 H3 120.7 . .
C3 C4 C5 117.91(13) . .
C3 C4 C6 125.39(13) . .
C5 C4 C6 116.69(13) . .
N1 C5 C4 123.96(15) . .
N1 C5 H5A 118.0 . .
C4 C5 H5A 118.0 . .
O1 C6 N2 121.81(12) . .
O1 C6 C4 120.62(12) . .
N2 C6 C4 117.56(12) . .
N3 C7 H7A 120.3 . .
N3 C7 C8 119.42(12) . .
C8 C7 H7A 120.3 . .
N4 C8 C7 122.33(11) . .
N4 C8 C9 107.26(11) . .
C9 C8 C7 130.23(12) . .
C8 C9 H9 126.3 . .
C8 C9 C10 107.48(12) . .
C10 C9 H9 126.3 . .
C9 C10 H10 126.0 . .
C11 C10 C9 107.91(12) . .
C11 C10 H10 126.0 . .
N4 C11 C10 107.26(11) . .
N4 C11 C12 121.54(11) . .
C10 C11 C12 131.14(12) . .
C11 C12 C13 110.59(11) . .
C11 C12 C14 109.31(12) . .
C11 C12 C15 108.39(11) . .
C14 C12 C13 108.80(13) . .
C15 C12 C13 108.50(12) . .
C15 C12 C14 111.24(12) . .
C12 C13 H13A 109.5 . .
C12 C13 H13B 109.5 . .
C12 C13 H13C 109.5 . .
H13A C13 H13B 109.5 . .
H13A C13 H13C 109.5 . .
H13B C13 H13C 109.5 . .
C12 C14 H14A 109.5 . .
C12 C14 H14B 109.5 . .
C12 C14 H14C 109.5 . .
H14A C14 H14B 109.5 . .
H14A C14 H14C 109.5 . .
H14B C14 H14C 109.5 . .
N5 C15 C12 122.98(12) . .
N5 C15 C16 107.37(13) . .
C16 C15 C12 129.65(13) . .
C15 C16 H16 126.0 . .
C15 C16 C17 107.93(13) . .
C17 C16 H16 126.0 . .
C16 C17 H17 126.3 . .
C18 C17 C16 107.33(14) . .
C18 C17 H17 126.3 . .
N5 C18 C19 123.53(14) . .
C17 C18 N5 107.58(13) . .
C17 C18 C19 128.90(14) . .
N6 C19 C18 121.46(15) . .
N6 C19 H19 119.3 . .
C18 C19 H19 119.3 . .
O2 C20 N7 121.94(15) . .
O2 C20 C21 120.92(15) . .
N7 C20 C21 117.13(15) . .
C22 C21 C20 118.09(16) . .
C22 C21 C25 117.08(16) . .
C25 C21 C20 124.82(15) . .
C21 C22 H22 120.2 . .
C21 C22 C23 119.67(19) . .
C23 C22 H22 120.2 . .
C22 C23 H23 120.5 . .
C24 C23 C22 118.98(19) . .
C24 C23 H23 120.5 . .
N8 C24 C23 123.30(18) . .
N8 C24 H24 118.3 . .
C23 C24 H24 118.3 . .
N8 C25 C21 123.41(18) . .
N8 C25 H25 118.3 . .
C21 C25 H25 118.3 . .
H1WA O1W H1WB 104.5 . .
H1WC O1WA H1WD 109.4 . .
H2WA O2W H2WB 118(6) . .
H3WA O3W H3WB 98(3) . .
H4WA O4W H4WB 105(3) . .
H5WA O5W H5WB 103(2) . .

loop_
_geom_bond_atom_site_label_1
_geom_bond_atom_site_label_2
_geom_bond_distance
_geom_bond_site_symmetry_2
O1 C6 1.2382(17) .
O2 C20 1.236(2) .
N1 C1 1.339(2) .
N1 C5 1.334(2) .
N2 H2 0.8600 .
N2 N3 1.3799(15) .
N2 C6 1.3419(17) .
N3 C7 1.2811(17) .
N4 H4 0.8600 .
N4 C8 1.3736(16) .
N4 C11 1.3654(16) .
N5 H5 0.8600 .
N5 C15 1.3633(17) .
N5 C18 1.3762(19) .
N6 N7 1.3882(18) .
N6 C19 1.279(2) .
N7 H7 0.8600 .
N7 C20 1.340(2) .
N8 C24 1.323(3) .
N8 C25 1.339(2) .
C1 H1 0.9300 .
C1 C2 1.366(3) .
C2 H2A 0.9300 .
C2 C3 1.387(2) .
C3 H3 0.9300 .
C3 C4 1.385(2) .
C4 C5 1.387(2) .
C4 C6 1.4941(18) .
C5 H5A 0.9300 .
C7 H7A 0.9300 .
C7 C8 1.4374(18) .
C8 C9 1.3785(18) .
C9 H9 0.9300 .
C9 C10 1.407(2) .
C10 H10 0.9300 .
C10 C11 1.3780(19) .
C11 C12 1.5173(18) .
C12 C13 1.542(2) .
C12 C14 1.532(2) .
C12 C15 1.521(2) .
C13 H13A 0.9600 .
C13 H13B 0.9600 .
C13 H13C 0.9600 .
C14 H14A 0.9600 .
C14 H14B 0.9600 .
C14 H14C 0.9600 .
C15 C16 1.378(2) .
C16 H16 0.9300 .
C16 C17 1.408(2) .
C17 H17 0.9300 .
C17 C18 1.374(2) .
C18 C19 1.433(2) .
C19 H19 0.9300 .
C20 C21 1.497(2) .
C21 C22 1.375(2) .
C21 C25 1.376(3) .
C22 H22 0.9300 .
C22 C23 1.376(3) .
C23 H23 0.9300 .
C23 C24 1.347(3) .
C24 H24 0.9300 .
C25 H25 0.9300 .
O1W H1WA 0.8500 .
O1W H1WB 0.8499 .
O1WA H1WC 0.8501 .
O1WA H1WD 0.8501 .
O2W H2WA 0.817(18) .
O2W H2WB 0.87(2) .
O3W H3WA 0.871(17) .
O3W H3WB 0.840(18) .
O4W H4WA 0.833(17) .
O4W H4WB 0.869(17) .
O5W H5WA 0.866(16) .
O5W H5WB 0.856(16) .

loop_
_geom_hbond_atom_site_label_D
_geom_hbond_atom_site_label_H
_geom_hbond_atom_site_label_A
_geom_hbond_distance_DH
_geom_hbond_distance_HA
_geom_hbond_distance_DA
_geom_hbond_angle_DHA
_geom_hbond_site_symmetry_A
N2 H2 O4W 0.86 2.07 2.9028(18) 164.3 2_565
N4 H4 O5W 0.86 2.10 2.9330(17) 164.3 .
N5 H5 O3W 0.86 2.20 3.045(2) 166.6 .
N7 H7 O2W 0.86 2.13 2.966(3) 163.8 .
C7 H7A O4W 0.93 2.64 3.404(2) 139.7 2_565
C19 H19 O2W 0.93 2.57 3.371(3) 144.9 .
C25 H25 O2W 0.93 2.45 3.368(3) 169.8 .
O1W H1WA N8 0.85 1.93 2.783(3) 175.5 .
O1W H1WB O2W 0.85 1.97 2.753(6) 153.2 2_676
O1WA H1WD N8 0.85 2.22 2.729(17) 118.2 .
O2W H2WA O1W 0.817(18) 1.97(2) 2.753(6) 159(4) 2_676
O2W H2WB O3W 0.87(2) 1.95(3) 2.781(4) 160(8) 1_565
O3W H3WA O2 0.871(17) 2.195(19) 3.010(2) 155(2) .
O3W H3WA N6 0.871(17) 2.34(2) 2.979(2) 130(2) .
O3W H3WB O2 0.840(18) 2.11(2) 2.916(2) 159(3) 2_556
O4W H4WA O5W 0.833(17) 2.057(19) 2.847(2) 158(3) 1_565
O4W H4WB O1 0.869(17) 2.044(17) 2.9078(19) 172(2) 2_665
O5W H5WA N1 0.866(16) 1.992(16) 2.848(2) 169(2) 2_665
O5W H5WB O1 0.856(16) 2.115(18) 2.9207(17) 157(2) .
O5W H5WB N3 0.856(16) 2.36(2) 2.9735(18) 129(2) .

loop_
_geom_torsion_atom_site_label_1
_geom_torsion_atom_site_label_2
_geom_torsion_atom_site_label_3
_geom_torsion_atom_site_label_4
_geom_torsion
_geom_torsion_site_symmetry_1
_geom_torsion_site_symmetry_2
_geom_torsion_site_symmetry_3
_geom_torsion_site_symmetry_4
O2 C20 C21 C22 -1.3(3) . . . .
O2 C20 C21 C25 178.81(19) . . . .
N1 C1 C2 C3 0.3(3) . . . .
N2 N3 C7 C8 -175.47(11) . . . .
N3 N2 C6 O1 3.07(19) . . . .
N3 N2 C6 C4 -176.07(11) . . . .
N3 C7 C8 N4 2.0(2) . . . .
N3 C7 C8 C9 176.45(14) . . . .
N4 C8 C9 C10 0.45(16) . . . .
N4 C11 C12 C13 -47.99(17) . . . .
N4 C11 C12 C14 -167.76(12) . . . .
N4 C11 C12 C15 70.83(15) . . . .
N5 C15 C16 C17 -0.41(17) . . . .
N5 C18 C19 N6 1.4(2) . . . .
N6 N7 C20 O2 0.7(3) . . . .
N6 N7 C20 C21 -179.88(13) . . . .
N7 N6 C19 C18 -178.11(14) . . . .
N7 C20 C21 C22 179.27(17) . . . .
N7 C20 C21 C25 -0.6(3) . . . .
C1 N1 C5 C4 -0.5(3) . . . .
C1 C2 C3 C4 -1.0(2) . . . .
C2 C3 C4 C5 0.9(2) . . . .
C2 C3 C4 C6 179.56(14) . . . .
C3 C4 C5 N1 -0.1(2) . . . .
C3 C4 C6 O1 169.23(14) . . . .
C3 C4 C6 N2 -11.6(2) . . . .
C5 N1 C1 C2 0.4(3) . . . .
C5 C4 C6 O1 -12.0(2) . . . .
C5 C4 C6 N2 167.11(13) . . . .
C6 N2 N3 C7 -176.25(12) . . . .
C6 C4 C5 N1 -178.91(15) . . . .
C7 C8 C9 C10 -174.61(13) . . . .
C8 N4 C11 C10 0.58(15) . . . .
C8 N4 C11 C12 -176.79(11) . . . .
C8 C9 C10 C11 -0.10(16) . . . .
C9 C10 C11 N4 -0.29(16) . . . .
C9 C10 C11 C12 176.74(14) . . . .
C10 C11 C12 C13 135.34(16) . . . .
C10 C11 C12 C14 15.6(2) . . . .
C10 C11 C12 C15 -105.84(16) . . . .
C11 N4 C8 C7 174.89(12) . . . .
C11 N4 C8 C9 -0.64(15) . . . .
C11 C12 C15 N5 109.64(14) . . . .
C11 C12 C15 C16 -70.00(19) . . . .
C12 C15 C16 C17 179.27(14) . . . .
C13 C12 C15 N5 -130.23(14) . . . .
C13 C12 C15 C16 50.14(19) . . . .
C14 C12 C15 N5 -10.57(19) . . . .
C14 C12 C15 C16 169.79(15) . . . .
C15 N5 C18 C17 -0.03(17) . . . .
C15 N5 C18 C19 -179.76(14) . . . .
C15 C16 C17 C18 0.39(19) . . . .
C16 C17 C18 N5 -0.23(18) . . . .
C16 C17 C18 C19 179.49(16) . . . .
C17 C18 C19 N6 -178.27(17) . . . .
C18 N5 C15 C12 -179.43(12) . . . .
C18 N5 C15 C16 0.27(16) . . . .
C19 N6 N7 C20 178.62(15) . . . .
C20 C21 C22 C23 179.89(19) . . . .
C20 C21 C25 N8 -179.91(18) . . . .
C21 C22 C23 C24 -0.1(4) . . . .
C22 C21 C25 N8 0.2(3) . . . .
C22 C23 C24 N8 0.4(4) . . . .
C24 N8 C25 C21 0.1(3) . . . .
C25 N8 C24 C23 -0.4(3) . . . .
C25 C21 C22 C23 -0.2(3) . . . .
